data_4079413
loop_
_publ_author_name
'Abell\'an-L\'opez, Antonio'
'Chicote, Mar\'ia-Teresa'
'Bautista, Delia'
'Vicente, Jos\'e'

_publ_section_title
;
 From ChelateC,N-Cyclopalladated Oximes toC,N,N&#x2032;-,C,N,S-,
 orC,N,C&#x2032;-Pincer Palladium(II) Complexes by Formation of Oxime
 Ether Ligands
;
_journal_issue 21
_journal_name_full Organometallics
_journal_page_first 7434
_journal_paper_doi 10.1021/om3007213
_journal_volume 31
_journal_year 2012
_chemical_formula_sum 'C32 H31 Cl2 F3 N4 O7 Pd2 S'
_chemical_formula_weight 956.37
_chemical_name_systematic
; 
 ? 
;
_space_group_IT_number 2
_symmetry_cell_setting triclinic
_symmetry_space_group_name_Hall '-P 1'
_symmetry_space_group_name_H-M 'P -1'
_atom_sites_solution_hydrogens geom
_atom_sites_solution_primary direct
_atom_sites_solution_secondary difmap
_audit_creation_method SHELXL-97
_cell_angle_alpha 100.811(2)
_cell_angle_beta 107.447(2)
_cell_angle_gamma 103.935(2)
_cell_formula_units_Z 2
_cell_length_a 10.2779(8)
_cell_length_b 12.5537(11)
_cell_length_c 15.3386(12)
_cell_measurement_reflns_used 7551
_cell_measurement_temperature 100(2)
_cell_measurement_theta_max 28.63
_cell_measurement_theta_min 2.33
_cell_volume 1758.9(3)
_computing_cell_refinement 'Bruker SAINT'
_computing_data_collection 'Bruker SMART'
_computing_data_reduction 'Bruker SAINT'
_computing_molecular_graphics 'Bruker SHELXTL'
_computing_publication_material 'Bruker SHELXTL'
_computing_structure_refinement 'SHELXL-97 (Sheldrick, 1997)'
_computing_structure_solution 'SHELXS-97 (Sheldrick, 1990)'
_diffrn_ambient_temperature 100(2)
_diffrn_detector_area_resol_mean 8.26
_diffrn_measured_fraction_theta_full 0.995
_diffrn_measured_fraction_theta_max 0.909
_diffrn_measurement_device_type 'Bruker SMART APEX CCD'
_diffrn_measurement_method \w-scan
_diffrn_radiation_monochromator graphite
_diffrn_radiation_source 'fine-focus sealed tube'
_diffrn_radiation_type MoK\a
_diffrn_radiation_wavelength 0.71073
_diffrn_reflns_av_R_equivalents 0.0170
_diffrn_reflns_av_sigmaI/netI 0.0205
_diffrn_reflns_limit_h_max 13
_diffrn_reflns_limit_h_min -13
_diffrn_reflns_limit_k_max 16
_diffrn_reflns_limit_k_min -16
_diffrn_reflns_limit_l_max 20
_diffrn_reflns_limit_l_min -20
_diffrn_reflns_number 21692
_diffrn_reflns_theta_full 26.00
_diffrn_reflns_theta_max 28.73
_diffrn_reflns_theta_min 1.45
_exptl_absorpt_coefficient_mu 1.303
_exptl_absorpt_correction_T_max 0.8594
_exptl_absorpt_correction_T_min 0.7524
_exptl_absorpt_correction_type multi-scan
_exptl_absorpt_process_details SADABS
_exptl_crystal_colour yellow
_exptl_crystal_density_diffrn 1.806
_exptl_crystal_density_method 'not measured'
_exptl_crystal_description prism
_exptl_crystal_F_000 952
_exptl_crystal_size_max 0.22
_exptl_crystal_size_mid 0.19
_exptl_crystal_size_min 0.12
_refine_diff_density_max 0.503
_refine_diff_density_min -0.720
_refine_diff_density_rms 0.084
_refine_ls_extinction_method none
_refine_ls_goodness_of_fit_ref 1.085
_refine_ls_hydrogen_treatment 'rigid methyls, others riding'
_refine_ls_matrix_type full
_refine_ls_number_parameters 463
_refine_ls_number_reflns 8276
_refine_ls_number_restraints 0
_refine_ls_restrained_S_all 1.085
_refine_ls_R_factor_all 0.0239
_refine_ls_R_factor_gt 0.0225
_refine_ls_shift/su_max 0.002
_refine_ls_shift/su_mean 0.000
_refine_ls_structure_factor_coef Fsqd
_refine_ls_weighting_details 'calc w=1/[\s^2^(Fo^2^)+(0.0223P)^2^+1.5368P] where P=(Fo^2^+2Fc^2^)/3'
_refine_ls_weighting_scheme calc
_refine_ls_wR_factor_gt 0.0540
_refine_ls_wR_factor_ref 0.0548
_reflns_number_gt 7930
_reflns_number_total 8276
_reflns_threshold_expression >2sigma(I)
_cod_data_source_file om3007213_si_002.cif
_cod_data_source_block aac221s
_cod_original_cell_volume 1758.9(2)
_cod_database_code 4079413

loop_
_symmetry_equiv_pos_as_xyz
'x, y, z'
'-x, -y, -z'

loop_
_atom_site_label
_atom_site_type_symbol
_atom_site_fract_x
_atom_site_fract_y
_atom_site_fract_z
_atom_site_U_iso_or_equiv
_atom_site_adp_type
_atom_site_occupancy
_atom_site_symmetry_multiplicity
_atom_site_calc_flag
_atom_site_refinement_flags
Pd1 Pd -0.026261(13) 0.428859(11) 0.647584(9) 0.01294(4) Uani 1 1 d .
Pd2 Pd -0.056219(14) 0.537544(11) 0.832294(9) 0.01311(4) Uani 1 1 d .
O1 O 0.28653(13) 0.45654(11) 0.68715(9) 0.0174(3) Uani 1 1 d .
O2 O 0.21655(14) 0.72965(11) 0.94434(9) 0.0186(3) Uani 1 1 d .
O3 O -0.26761(13) 0.45070(11) 0.74880(9) 0.0172(3) Uani 1 1 d .
O4 O -0.24136(13) 0.35648(11) 0.61829(9) 0.0172(3) Uani 1 1 d .
N1 N 0.17463(16) 0.50340(13) 0.65942(10) 0.0147(3) Uani 1 1 d .
N2 N 0.01859(16) 0.27797(13) 0.67416(11) 0.0158(3) Uani 1 1 d .
N3 N 0.14459(16) 0.61286(13) 0.92302(11) 0.0161(3) Uani 1 1 d .
N4 N -0.08036(16) 0.69421(13) 0.80783(11) 0.0157(3) Uani 1 1 d .
C1 C -0.04765(19) 0.56671(15) 0.60689(12) 0.0154(3) Uani 1 1 d .
C2 C 0.08014(19) 0.63410(15) 0.60178(12) 0.0157(3) Uani 1 1 d .
C3 C 0.0854(2) 0.73248(16) 0.57159(13) 0.0186(4) Uani 1 1 d .
H3 H 0.1723 0.7767 0.5686 0.022 Uiso 1 1 calc R
C4 C -0.0376(2) 0.76560(16) 0.54576(13) 0.0212(4) Uani 1 1 d .
H4 H -0.0348 0.8330 0.5258 0.025 Uiso 1 1 calc R
C5 C -0.1641(2) 0.69946(17) 0.54947(13) 0.0205(4) Uani 1 1 d .
H5 H -0.2480 0.7220 0.5316 0.025 Uiso 1 1 calc R
C6 C -0.1700(2) 0.60029(16) 0.57904(13) 0.0182(4) Uani 1 1 d .
H6 H -0.2580 0.5555 0.5802 0.022 Uiso 1 1 calc R
C7 C 0.20443(19) 0.59332(15) 0.63024(12) 0.0157(3) Uani 1 1 d .
C8 C 0.3462(2) 0.65034(17) 0.62545(14) 0.0202(4) Uani 1 1 d .
H8A H 0.4129 0.6082 0.6466 0.030 Uiso 1 1 calc R
H8B H 0.3851 0.7290 0.6669 0.030 Uiso 1 1 calc R
H8C H 0.3337 0.6513 0.5597 0.030 Uiso 1 1 calc R
C9 C 0.2682(2) 0.39801(16) 0.75744(13) 0.0180(4) Uani 1 1 d .
H9A H 0.2404 0.4454 0.8035 0.022 Uiso 1 1 calc R
H9B H 0.3613 0.3897 0.7929 0.022 Uiso 1 1 calc R
C10 C 0.1560(2) 0.28126(16) 0.71475(13) 0.0171(3) Uani 1 1 d .
C11 C 0.1935(2) 0.18300(17) 0.71786(14) 0.0224(4) Uani 1 1 d .
H11 H 0.2910 0.1877 0.7472 0.027 Uiso 1 1 calc R
C12 C 0.0867(2) 0.07720(17) 0.67749(15) 0.0248(4) Uani 1 1 d .
H12 H 0.1102 0.0086 0.6785 0.030 Uiso 1 1 calc R
C13 C -0.0547(2) 0.07356(17) 0.63578(15) 0.0245(4) Uani 1 1 d .
H13 H -0.1298 0.0025 0.6078 0.029 Uiso 1 1 calc R
C14 C -0.0845(2) 0.17556(16) 0.63565(13) 0.0190(4) Uani 1 1 d .
H14 H -0.1815 0.1730 0.6073 0.023 Uiso 1 1 calc R
C21 C -0.01800(19) 0.40607(15) 0.87698(12) 0.0156(3) Uani 1 1 d .
C22 C 0.1207(2) 0.43658(16) 0.94781(13) 0.0171(3) Uani 1 1 d .
C23 C 0.1654(2) 0.35620(17) 0.99045(14) 0.0225(4) Uani 1 1 d .
H23 H 0.2590 0.3771 1.0372 0.027 Uiso 1 1 calc R
C24 C 0.0721(2) 0.24522(18) 0.96418(15) 0.0257(4) Uani 1 1 d .
H24 H 0.1027 0.1895 0.9916 0.031 Uiso 1 1 calc R
C25 C -0.0659(2) 0.21636(16) 0.89780(14) 0.0225(4) Uani 1 1 d .
H25 H -0.1307 0.1415 0.8819 0.027 Uiso 1 1 calc R
C26 C -0.1106(2) 0.29600(16) 0.85407(13) 0.0188(4) Uani 1 1 d .
H26 H -0.2050 0.2746 0.8083 0.023 Uiso 1 1 calc R
C27 C 0.20883(19) 0.55639(16) 0.97417(12) 0.0169(3) Uani 1 1 d .
C28 C 0.3534(2) 0.60683(18) 1.05162(13) 0.0221(4) Uani 1 1 d .
H28A H 0.3879 0.6895 1.0606 0.033 Uiso 1 1 calc R
H28B H 0.4208 0.5717 1.0342 0.033 Uiso 1 1 calc R
H28C H 0.3464 0.5925 1.1109 0.033 Uiso 1 1 calc R
C29 C 0.1817(2) 0.76692(16) 0.85926(13) 0.0193(4) Uani 1 1 d .
H29A H 0.1835 0.7091 0.8064 0.023 Uiso 1 1 calc R
H29B H 0.2566 0.8393 0.8696 0.023 Uiso 1 1 calc R
C30 C 0.0364(2) 0.78547(16) 0.83005(13) 0.0181(4) Uani 1 1 d .
C31 C 0.0245(2) 0.89123(17) 0.82313(15) 0.0233(4) Uani 1 1 d .
H31 H 0.1082 0.9546 0.8394 0.028 Uiso 1 1 calc R
C32 C -0.1109(2) 0.90411(17) 0.79222(15) 0.0246(4) Uani 1 1 d .
H32 H -0.1210 0.9760 0.7865 0.029 Uiso 1 1 calc R
C33 C -0.2310(2) 0.81053(17) 0.76984(14) 0.0211(4) Uani 1 1 d .
H33 H -0.3249 0.8169 0.7485 0.025 Uiso 1 1 calc R
C34 C -0.2111(2) 0.70748(16) 0.77923(13) 0.0179(4) Uani 1 1 d .
H34 H -0.2932 0.6435 0.7649 0.022 Uiso 1 1 calc R
C41 C -0.31497(18) 0.38134(14) 0.66728(12) 0.0141(3) Uani 1 1 d .
C42 C -0.47458(19) 0.32225(17) 0.62447(14) 0.0204(4) Uani 1 1 d .
H42A H -0.5031 0.2739 0.6632 0.031 Uiso 1 1 calc R
H42B H -0.5001 0.2747 0.5596 0.031 Uiso 1 1 calc R
H42C H -0.5247 0.3796 0.6227 0.031 Uiso 1 1 calc R
C98 C 0.4247(2) 0.1508(2) 0.07607(15) 0.0307(5) Uani 1 1 d .
H98A H 0.4860 0.1124 0.1125 0.037 Uiso 1 1 calc R
H98B H 0.3288 0.1256 0.0810 0.037 Uiso 1 1 calc R
Cl1 Cl 0.50195(5) 0.30163(5) 0.12676(4) 0.02845(11) Uani 1 1 d .
Cl2 Cl 0.40696(6) 0.10994(5) -0.04417(4) 0.03290(12) Uani 1 1 d .
C99 C 0.4637(2) -0.00171(17) 0.61926(15) 0.0248(4) Uani 1 1 d .
F1 F 0.44782(18) -0.11078(11) 0.58015(10) 0.0419(4) Uani 1 1 d .
F2 F 0.57422(15) 0.06331(11) 0.60480(9) 0.0336(3) Uani 1 1 d .
F3 F 0.34554(15) 0.01939(13) 0.57075(9) 0.0390(3) Uani 1 1 d .
S1 S 0.49304(5) 0.02721(4) 0.74579(3) 0.01888(9) Uani 1 1 d .
O5 O 0.51115(15) 0.14766(12) 0.77312(10) 0.0229(3) Uani 1 1 d .
O6 O 0.36373(17) -0.04715(13) 0.74808(11) 0.0296(3) Uani 1 1 d .
O7 O 0.62062(17) -0.00337(13) 0.78346(12) 0.0307(3) Uani 1 1 d .

loop_
_atom_site_aniso_label
_atom_site_aniso_U_11
_atom_site_aniso_U_22
_atom_site_aniso_U_33
_atom_site_aniso_U_23
_atom_site_aniso_U_13
_atom_site_aniso_U_12
Pd1 0.01077(7) 0.01363(7) 0.01440(7) 0.00303(5) 0.00495(5) 0.00402(5)
Pd2 0.01134(7) 0.01308(7) 0.01321(7) 0.00203(5) 0.00338(5) 0.00356(5)
O1 0.0132(6) 0.0215(7) 0.0217(6) 0.0088(5) 0.0077(5) 0.0087(5)
O2 0.0173(6) 0.0152(6) 0.0177(6) 0.0020(5) 0.0031(5) 0.0013(5)
O3 0.0131(6) 0.0187(6) 0.0168(6) 0.0026(5) 0.0040(5) 0.0037(5)
O4 0.0119(6) 0.0187(6) 0.0185(6) 0.0019(5) 0.0051(5) 0.0032(5)
N1 0.0115(7) 0.0171(7) 0.0148(7) 0.0019(6) 0.0040(5) 0.0058(6)
N2 0.0171(7) 0.0176(7) 0.0157(7) 0.0055(6) 0.0083(6) 0.0071(6)
N3 0.0143(7) 0.0156(7) 0.0167(7) 0.0016(6) 0.0063(6) 0.0031(6)
N4 0.0165(7) 0.0168(7) 0.0147(7) 0.0037(6) 0.0062(6) 0.0066(6)
C1 0.0175(8) 0.0145(8) 0.0127(8) 0.0014(6) 0.0048(6) 0.0049(7)
C2 0.0165(8) 0.0155(8) 0.0122(8) 0.0008(6) 0.0035(6) 0.0044(7)
C3 0.0208(9) 0.0172(9) 0.0165(8) 0.0034(7) 0.0072(7) 0.0043(7)
C4 0.0290(10) 0.0166(9) 0.0178(9) 0.0053(7) 0.0061(7) 0.0095(8)
C5 0.0212(9) 0.0224(9) 0.0163(9) 0.0025(7) 0.0033(7) 0.0110(8)
C6 0.0161(9) 0.0208(9) 0.0165(8) 0.0027(7) 0.0045(7) 0.0073(7)
C7 0.0159(8) 0.0163(8) 0.0119(8) 0.0005(6) 0.0043(6) 0.0032(7)
C8 0.0156(9) 0.0222(9) 0.0215(9) 0.0071(7) 0.0068(7) 0.0028(7)
C9 0.0163(8) 0.0229(9) 0.0156(8) 0.0070(7) 0.0046(7) 0.0080(7)
C10 0.0180(9) 0.0208(9) 0.0161(8) 0.0064(7) 0.0087(7) 0.0081(7)
C11 0.0220(10) 0.0269(10) 0.0242(10) 0.0118(8) 0.0101(8) 0.0127(8)
C12 0.0312(11) 0.0204(10) 0.0292(10) 0.0103(8) 0.0141(9) 0.0128(8)
C13 0.0285(10) 0.0183(9) 0.0266(10) 0.0067(8) 0.0111(8) 0.0052(8)
C14 0.0193(9) 0.0184(9) 0.0196(9) 0.0051(7) 0.0082(7) 0.0051(7)
C21 0.0176(8) 0.0175(8) 0.0140(8) 0.0034(7) 0.0072(7) 0.0084(7)
C22 0.0184(9) 0.0198(9) 0.0150(8) 0.0041(7) 0.0075(7) 0.0080(7)
C23 0.0250(10) 0.0261(10) 0.0189(9) 0.0076(8) 0.0069(7) 0.0131(8)
C24 0.0361(12) 0.0240(10) 0.0241(10) 0.0105(8) 0.0120(9) 0.0175(9)
C25 0.0313(11) 0.0158(9) 0.0233(9) 0.0049(7) 0.0138(8) 0.0084(8)
C26 0.0213(9) 0.0174(9) 0.0168(8) 0.0017(7) 0.0077(7) 0.0059(7)
C27 0.0144(8) 0.0227(9) 0.0139(8) 0.0027(7) 0.0063(7) 0.0066(7)
C28 0.0162(9) 0.0297(10) 0.0169(9) 0.0062(8) 0.0024(7) 0.0059(8)
C29 0.0164(9) 0.0195(9) 0.0213(9) 0.0061(7) 0.0070(7) 0.0040(7)
C30 0.0189(9) 0.0192(9) 0.0168(8) 0.0041(7) 0.0081(7) 0.0057(7)
C31 0.0252(10) 0.0176(9) 0.0270(10) 0.0062(8) 0.0110(8) 0.0046(8)
C32 0.0314(11) 0.0203(10) 0.0284(10) 0.0090(8) 0.0141(9) 0.0132(8)
C33 0.0237(10) 0.0243(10) 0.0208(9) 0.0074(7) 0.0106(8) 0.0133(8)
C34 0.0165(9) 0.0204(9) 0.0179(9) 0.0039(7) 0.0071(7) 0.0077(7)
C41 0.0122(8) 0.0122(8) 0.0189(8) 0.0076(6) 0.0040(6) 0.0052(6)
C42 0.0129(8) 0.0205(9) 0.0233(9) 0.0026(7) 0.0040(7) 0.0034(7)
C98 0.0298(11) 0.0371(12) 0.0248(10) 0.0083(9) 0.0133(9) 0.0061(9)
Cl1 0.0236(2) 0.0378(3) 0.0223(2) 0.0035(2) 0.00741(19) 0.0119(2)
Cl2 0.0330(3) 0.0364(3) 0.0235(2) 0.0026(2) 0.0123(2) 0.0026(2)
C99 0.0292(11) 0.0178(9) 0.0253(10) 0.0035(8) 0.0135(8) 0.0013(8)
F1 0.0707(10) 0.0176(6) 0.0366(8) -0.0009(5) 0.0319(7) 0.0033(6)
F2 0.0395(8) 0.0274(7) 0.0334(7) 0.0060(5) 0.0230(6) -0.0009(6)
F3 0.0354(7) 0.0510(9) 0.0219(6) 0.0092(6) 0.0029(5) 0.0089(6)
S1 0.0192(2) 0.0179(2) 0.0196(2) 0.00462(17) 0.00717(17) 0.00633(17)
O5 0.0249(7) 0.0200(7) 0.0225(7) 0.0024(5) 0.0066(6) 0.0103(6)
O6 0.0295(8) 0.0311(8) 0.0259(8) 0.0070(6) 0.0139(6) 0.0014(6)
O7 0.0295(8) 0.0306(8) 0.0373(9) 0.0132(7) 0.0108(7) 0.0178(7)

loop_
_atom_type_symbol
_atom_type_description
_atom_type_scat_dispersion_real
_atom_type_scat_dispersion_imag
_atom_type_scat_source
C C 0.0033 0.0016 'International Tables Vol C Tables 4.2.6.8 and 6.1.1.4'
H H 0.0000 0.0000 'International Tables Vol C Tables 4.2.6.8 and 6.1.1.4'
N N 0.0061 0.0033 'International Tables Vol C Tables 4.2.6.8 and 6.1.1.4'
O O 0.0106 0.0060 'International Tables Vol C Tables 4.2.6.8 and 6.1.1.4'
F F 0.0171 0.0103 'International Tables Vol C Tables 4.2.6.8 and 6.1.1.4'
S S 0.1246 0.1234 'International Tables Vol C Tables 4.2.6.8 and 6.1.1.4'
Pd Pd -0.9988 1.0072 'International Tables Vol C Tables 4.2.6.8 and 6.1.1.4'
Cl Cl 0.1484 0.1585 'International Tables Vol C Tables 4.2.6.8 and 6.1.1.4'

loop_
_geom_angle_atom_site_label_1
_geom_angle_atom_site_label_2
_geom_angle_atom_site_label_3
_geom_angle
C1 Pd1 N1 79.93(7)
C1 Pd1 O4 94.75(6)
N1 Pd1 O4 172.42(6)
C1 Pd1 N2 169.36(7)
N1 Pd1 N2 92.60(6)
O4 Pd1 N2 91.92(6)
C1 Pd1 Pd2 87.82(5)
N1 Pd1 Pd2 106.66(4)
O4 Pd1 Pd2 78.33(4)
N2 Pd1 Pd2 101.67(4)
C21 Pd2 N3 80.39(7)
C21 Pd2 O3 94.95(7)
N3 Pd2 O3 173.91(6)
C21 Pd2 N4 170.74(7)
N3 Pd2 N4 92.81(6)
O3 Pd2 N4 91.37(6)
C21 Pd2 Pd1 87.61(5)
N3 Pd2 Pd1 104.45(4)
O3 Pd2 Pd1 79.12(4)
N4 Pd2 Pd1 100.24(4)
N1 O1 C9 109.58(13)
N3 O2 C29 110.06(13)
C41 O3 Pd2 127.13(12)
C41 O4 Pd1 128.18(12)
C7 N1 O1 115.95(14)
C7 N1 Pd1 119.78(12)
O1 N1 Pd1 123.79(11)
C14 N2 C10 118.57(16)
C14 N2 Pd1 120.65(12)
C10 N2 Pd1 119.66(12)
C27 N3 O2 116.64(15)
C27 N3 Pd2 119.66(13)
O2 N3 Pd2 123.19(11)
C34 N4 C30 118.71(16)
C34 N4 Pd2 120.74(13)
C30 N4 Pd2 120.21(12)
C6 C1 C2 118.04(17)
C6 C1 Pd1 129.08(14)
C2 C1 Pd1 112.79(13)
C3 C2 C1 121.42(17)
C3 C2 C7 123.04(17)
C1 C2 C7 115.54(16)
C2 C3 C4 119.54(18)
C5 C4 C3 119.59(18)
C4 C5 C6 120.97(18)
C1 C6 C5 120.43(18)
N1 C7 C2 111.52(16)
N1 C7 C8 125.37(17)
C2 C7 C8 123.11(16)
O1 C9 C10 113.19(15)
N2 C10 C11 122.06(18)
N2 C10 C9 116.80(16)
C11 C10 C9 121.14(17)
C10 C11 C12 119.24(18)
C13 C12 C11 118.82(18)
C14 C13 C12 118.82(19)
N2 C14 C13 122.49(18)
C26 C21 C22 118.50(17)
C26 C21 Pd2 128.90(14)
C22 C21 Pd2 112.37(13)
C23 C22 C21 120.74(18)
C23 C22 C27 123.44(17)
C21 C22 C27 115.78(16)
C24 C23 C22 119.68(19)
C25 C24 C23 119.72(18)
C24 C25 C26 120.83(19)
C21 C26 C25 120.44(18)
N3 C27 C22 111.56(16)
N3 C27 C28 124.60(18)
C22 C27 C28 123.84(17)
O2 C29 C30 113.84(15)
N4 C30 C31 121.58(18)
N4 C30 C29 117.40(16)
C31 C30 C29 120.97(17)
C30 C31 C32 119.48(19)
C33 C32 C31 118.97(18)
C34 C33 C32 118.50(18)
N4 C34 C33 122.74(18)
O3 C41 O4 126.35(16)
O3 C41 C42 116.48(16)
O4 C41 C42 117.16(16)
Cl2 C98 Cl1 111.68(12)
F2 C99 F3 107.44(17)
F2 C99 F1 107.47(17)
F3 C99 F1 107.07(17)
F2 C99 S1 111.06(14)
F3 C99 S1 111.66(14)
F1 C99 S1 111.90(14)
O7 S1 O5 115.26(9)
O7 S1 O6 114.82(10)
O5 S1 O6 115.34(9)
O7 S1 C99 102.67(10)
O5 S1 C99 102.48(9)
O6 S1 C99 103.64(9)

loop_
_geom_bond_atom_site_label_1
_geom_bond_atom_site_label_2
_geom_bond_distance
Pd1 C1 1.9847(18)
Pd1 N1 1.9882(15)
Pd1 O4 2.0491(13)
Pd1 N2 2.1364(15)
Pd1 Pd2 3.0428(3)
Pd2 C21 1.9807(18)
Pd2 N3 1.9835(15)
Pd2 O3 2.0533(13)
Pd2 N4 2.1275(15)
O1 N1 1.4056(18)
O1 C9 1.446(2)
O2 N3 1.3987(19)
O2 C29 1.442(2)
O3 C41 1.257(2)
O4 C41 1.265(2)
N1 C7 1.294(2)
N2 C14 1.345(2)
N2 C10 1.349(2)
N3 C27 1.295(2)
N4 C34 1.344(2)
N4 C30 1.348(2)
C1 C6 1.394(3)
C1 C2 1.414(3)
C2 C3 1.393(3)
C2 C7 1.466(2)
C3 C4 1.394(3)
C4 C5 1.388(3)
C5 C6 1.397(3)
C7 C8 1.490(2)
C9 C10 1.510(3)
C10 C11 1.383(3)
C11 C12 1.391(3)
C12 C13 1.387(3)
C13 C14 1.387(3)
C21 C26 1.386(3)
C21 C22 1.419(2)
C22 C23 1.395(3)
C22 C27 1.463(3)
C23 C24 1.392(3)
C24 C25 1.388(3)
C25 C26 1.396(3)
C27 C28 1.492(3)
C29 C30 1.513(3)
C30 C31 1.383(3)
C31 C32 1.389(3)
C32 C33 1.385(3)
C33 C34 1.384(3)
C41 C42 1.503(2)
C98 Cl2 1.760(2)
C98 Cl1 1.781(2)
C99 F2 1.333(2)
C99 F3 1.336(3)
C99 F1 1.337(2)
C99 S1 1.822(2)
S1 O7 1.4395(15)
S1 O5 1.4410(14)
S1 O6 1.4428(15)

loop_
_geom_hbond_atom_site_label_D
_geom_hbond_atom_site_label_H
_geom_hbond_atom_site_label_A
_geom_hbond_distance_DH
_geom_hbond_distance_HA
_geom_hbond_distance_DA
_geom_hbond_angle_DHA
_geom_hbond_site_symmetry_A
C11 H11 O5 0.95 2.37 3.279(2) 160.4 .
C8 H8C O4 0.98 2.58 3.545(2) 167.3 2_566
C25 H25 O7 0.95 2.56 3.403(3) 148.6 1_455
C42 H42A O5 0.98 2.52 3.456(2) 160.1 1_455
